data_7720258
loop_
_publ_author_name
'Liu, Shuang'
'Yu, Chunze'
'Geng, Sidan'
'Duan, Jingui'

_publ_section_title
;
 Formation and tuning of a pillar porous-layered framework into a pillar
 double-channelled framework.
;
_journal_issue 12
_journal_name_full 'Dalton transactions (Cambridge, England : 2003)'
_journal_page_first 4813
_journal_page_last 4820
_journal_paper_doi 10.1039/d6dt00054a
_journal_volume 55
_journal_year 2026
_chemical_formula_sum 'C54 H54 Cu2.5 F7.5 N18 Ti1.25'
_chemical_formula_weight 1316.37
_space_group_crystal_system tetragonal
_space_group_IT_number 128
_space_group_name_Hall '-P 4 2n'
_space_group_name_H-M_alt 'P 4/m n c'
_atom_sites_solution_hydrogens geom
_audit_block_doi 10.5517/ccdc.csd.cc2qms7d
_audit_creation_method SHELXL-2018/3
_audit_update_record
;
2026-01-09 deposited with the CCDC.	2026-02-16 downloaded from the CCDC.
;
_cell_angle_alpha 90
_cell_angle_beta 90
_cell_angle_gamma 90
_cell_formula_units_Z 8
_cell_length_a 44.4981(10)
_cell_length_b 44.4981(10)
_cell_length_c 12.9740(6)
_cell_measurement_reflns_used 9965
_cell_measurement_temperature 293(2)
_cell_measurement_theta_max 22.88
_cell_measurement_theta_min 2.28
_cell_volume 25689.6(14)
_computing_structure_refinement 'SHELXL-2018/3 (Sheldrick, 2018)'
_diffrn_ambient_temperature 293(2)
_diffrn_measured_fraction_theta_full 1.000
_diffrn_measured_fraction_theta_max 1.000
_diffrn_measurement_device_type 'CCD area detector'
_diffrn_measurement_method 'phi and omega scans'
_diffrn_radiation_type MoK\a
_diffrn_radiation_wavelength 0.71073
_diffrn_reflns_av_R_equivalents 0.1279
_diffrn_reflns_av_unetI/netI 0.0618
_diffrn_reflns_Laue_measured_fraction_full 1.000
_diffrn_reflns_Laue_measured_fraction_max 1.000
_diffrn_reflns_limit_h_max 52
_diffrn_reflns_limit_h_min -52
_diffrn_reflns_limit_k_max 52
_diffrn_reflns_limit_k_min -52
_diffrn_reflns_limit_l_max 15
_diffrn_reflns_limit_l_min -14
_diffrn_reflns_number 183655
_diffrn_reflns_point_group_measured_fraction_full 1.000
_diffrn_reflns_point_group_measured_fraction_max 1.000
_diffrn_reflns_theta_full 25.019
_diffrn_reflns_theta_max 25.019
_diffrn_reflns_theta_min 0.647
_exptl_absorpt_coefficient_mu 0.519
_exptl_absorpt_correction_T_max 0.9356
_exptl_absorpt_correction_T_min 0.8899
_exptl_absorpt_correction_type multi-scan
_exptl_absorpt_process_details sadabs
_exptl_crystal_colour blue
_exptl_crystal_density_diffrn 0.681
_exptl_crystal_description block
_exptl_crystal_F_000 5372
_exptl_crystal_size_max 0.230
_exptl_crystal_size_mid 0.200
_exptl_crystal_size_min 0.130
_refine_diff_density_max 1.888
_refine_diff_density_min -1.219
_refine_diff_density_rms 0.134
_refine_ls_extinction_method none
_refine_ls_goodness_of_fit_ref 1.092
_refine_ls_hydrogen_treatment constr
_refine_ls_matrix_type full
_refine_ls_number_parameters 683
_refine_ls_number_reflns 11914
_refine_ls_number_restraints 2796
_refine_ls_restrained_S_all 1.100
_refine_ls_R_factor_all 0.1364
_refine_ls_R_factor_gt 0.1053
_refine_ls_shift/su_max 0.001
_refine_ls_shift/su_mean 0.000
_refine_ls_structure_factor_coef Fsqd
_refine_ls_weighting_details 'w=1/[\s^2^(Fo^2^)+(0.1850P)^2^] where P=(Fo^2^+2Fc^2^)/3'
_refine_ls_weighting_scheme calc
_refine_ls_wR_factor_gt 0.2786
_refine_ls_wR_factor_ref 0.2979
_reflns_Friedel_coverage 0.000
_reflns_number_gt 7186
_reflns_number_total 11914
_reflns_threshold_expression 'I > 2\s(I)'
_cod_data_source_file d6dt00054a2.cif
_cod_data_source_block 1_sq1
_cod_depositor_comments 'Adding full bibliography for 7720257--7720258.cif.'
_cod_original_cell_volume 25689.6(17)
_cod_original_formula_sum 'C54 H54 Cu2.50 F7.50 N18 Ti1.25'
_cod_database_code 7720258
_shelx_shelxl_version_number 2018/3
_shelx_space_group_comment
;
The symmetry employed for this shelxl refinement is uniquely defined
by the following loop, which should always be used as a source of
symmetry information in preference to the above space-group names.
They are only intended as comments.
;
_shelx_estimated_absorpt_t_min 0.890
_shelx_estimated_absorpt_t_max 0.936

loop_
_space_group_symop_operation_xyz
'x, y, z'
'-y, x, z'
'x+1/2, -y+1/2, -z+1/2'
'-x, -y, z'
'-y+1/2, -x+1/2, -z+1/2'
'y+1/2, x+1/2, -z+1/2'
'y, -x, z'
'-x+1/2, y+1/2, -z+1/2'
'-x, -y, -z'
'y, -x, -z'
'-x-1/2, y-1/2, z-1/2'
'x, y, -z'
'y-1/2, x-1/2, z-1/2'
'-y-1/2, -x-1/2, z-1/2'
'-y, x, -z'
'x-1/2, -y-1/2, z-1/2'

loop_
_atom_site_label
_atom_site_type_symbol
_atom_site_fract_x
_atom_site_fract_y
_atom_site_fract_z
_atom_site_U_iso_or_equiv
_atom_site_adp_type
_atom_site_occupancy
_atom_site_site_symmetry_order
_atom_site_calc_flag
_atom_site_refinement_flags_posn
_atom_site_refinement_flags_adp
_atom_site_refinement_flags_occupancy
_atom_site_disorder_assembly
_atom_site_disorder_group
Cu1 Cu 0.62185(2) 0.25954(2) 0.000000 0.0288(3) Uani 1 2 d S TU P . .
Cu2 Cu 0.39053(2) 0.24724(2) 0.000000 0.0373(3) Uani 1 2 d S TU P . .
Cu3 Cu 0.500000 0.500000 0.18399(15) 0.0691(5) Uani 1 4 d S TU P . .
Ti1 Ti 0.500000 0.500000 0.500000 0.0954(14) Uani 1 8 d S TU P . .
Ti2 Ti 0.31604(4) 0.30478(4) 0.03173(11) 0.0342(5) Uani 0.5 1 d . U P . .
F1 F 0.500000 0.500000 0.3506(6) 0.0707(17) Uani 1 4 d S TU P . .
F2 F 0.52853(19) 0.4707(2) 0.500000 0.137(3) Uani 1 2 d S TU P . .
F3 F 0.34540(12) 0.27477(12) 0.0295(3) 0.0407(12) Uani 0.5 1 d . U P C .
F4 F 0.2918(2) 0.2805(2) 0.1013(8) 0.0615(18) Uani 0.5 1 d . U P C .
F5 F 0.33184(15) 0.32114(16) 0.1525(5) 0.0595(14) Uani 0.5 1 d . U P C .
F6 F 0.34124(13) 0.32876(13) -0.0431(4) 0.0469(13) Uani 0.5 1 d . U P C .
F7 F 0.66457(11) 0.28748(11) 0.0285(3) 0.0323(12) Uani 0.5 1 d . U P . .
F8 F 0.3012(2) 0.2894(2) -0.0947(8) 0.0653(19) Uani 0.5 1 d . U P C .
N1 N 0.55737(12) 0.32736(12) 0.000000 0.0273(11) Uani 1 2 d S TU P . .
N2 N 0.59580(13) 0.29555(13) 0.000000 0.0327(11) Uani 1 2 d S TU P B .
N3 N 0.44899(12) 0.31991(12) 0.000000 0.0284(11) Uani 1 2 d S TU P . .
N4 N 0.41437(14) 0.28528(14) 0.000000 0.0409(12) Uani 1 2 d S TU P C .
N5 N 0.49599(17) 0.40643(17) 0.1554(6) 0.0338(14) Uani 0.5 1 d . U P A -1
N6 N 0.49474(19) 0.45514(19) 0.1812(7) 0.0428(16) Uani 0.5 1 d . U P A -1
N7 N 0.67880(15) 0.16879(16) 0.5132(7) 0.0577(17) Uani 0.5 1 d D U P B -1
N8 N 0.71863(14) 0.13898(14) 0.5025(9) 0.0457(14) Uani 0.5 1 d D U P B -1
N9 N 0.6157(2) 0.2384(2) 0.3165(6) 0.0484(14) Uani 0.519(3) 1 d D U P B 1
N10 N 0.6153(2) 0.2556(2) 0.1541(7) 0.0401(14) Uani 0.519(3) 1 d . U P B 1
N11 N 0.33398(13) 0.15716(14) 0.500000 0.0547(15) Uani 1 2 d DS TU P . .
N12 N 0.29440(15) 0.12589(14) 0.500000 0.0552(16) Uani 1 2 d DS TU P . .
N13 N 0.39597(18) 0.2274(2) 0.3166(5) 0.0506(14) Uani 0.539(4) 1 d D U P C 1
N14 N 0.39809(18) 0.2440(2) 0.1511(6) 0.0457(14) Uani 0.539(4) 1 d D U P C 1
N9' N 0.6385(2) 0.2558(2) 0.3140(6) 0.0487(14) Uani 0.481(3) 1 d D U P B 2
N10' N 0.6269(2) 0.2639(2) 0.1516(8) 0.0390(14) Uani 0.481(3) 1 d . U P B 2
N13' N 0.3745(2) 0.2437(2) 0.3145(6) 0.0493(15) Uani 0.461(4) 1 d D U P C 2
N14' N 0.3863(2) 0.2514(2) 0.1495(7) 0.0455(15) Uani 0.461(4) 1 d D U P C 2
C1 C 0.5287(2) 0.3388(2) 0.0324(6) 0.0302(14) Uani 0.5 1 d . U P A -1
C2 C 0.50296(14) 0.32356(15) 0.000000 0.0260(12) Uani 1 2 d S TU P . .
H2 H 0.503821 0.306564 -0.041594 0.031 Uiso 0.5 1 calc R U P A .
C3 C 0.4767(2) 0.3352(2) 0.0332(6) 0.0315(14) Uani 0.5 1 d . U P A -1
C4 C 0.4737(2) 0.3644(2) 0.0780(7) 0.0304(15) Uani 0.5 1 d . U P A -1
H4 H 0.455001 0.372944 0.090945 0.037 Uiso 0.5 1 calc R U P A -1
C5 C 0.4997(2) 0.3786(2) 0.1005(8) 0.0313(14) Uani 0.5 1 d . U P A -1
C6 C 0.5273(2) 0.3663(2) 0.0791(7) 0.0304(14) Uani 0.5 1 d . U P A -1
H6 H 0.544835 0.376579 0.096145 0.036 Uiso 0.5 1 calc R U P A -1
C7 C 0.5798(2) 0.3410(2) -0.0422(7) 0.0342(16) Uani 0.5 1 d . U P B -1
H7 H 0.579585 0.361148 -0.061819 0.041 Uiso 0.5 1 calc R U P B -1
C8 C 0.6024(2) 0.3236(2) -0.0537(7) 0.0388(17) Uani 0.5 1 d . U P B -1
H8 H 0.619908 0.328029 -0.089871 0.047 Uiso 0.5 1 calc R U P B -1
C9 C 0.5682(2) 0.3004(2) 0.0350(6) 0.0297(14) Uani 0.5 1 d . U P B -1
C10 C 0.5515(2) 0.2771(2) 0.0909(8) 0.046(2) Uani 0.5 1 d . U P B -1
H10A H 0.551325 0.258923 0.050980 0.070 Uiso 0.5 1 calc R U P B -1
H10B H 0.531207 0.283724 0.102007 0.070 Uiso 0.5 1 calc R U P B -1
H10C H 0.560971 0.273390 0.156070 0.070 Uiso 0.5 1 calc R U P B -1
C11 C 0.4256(2) 0.3326(2) 0.0590(7) 0.0393(17) Uani 0.5 1 d . U P C -1
H11 H 0.424928 0.351712 0.087601 0.047 Uiso 0.5 1 calc R U P C -1
C12 C 0.4044(3) 0.3108(2) 0.0652(7) 0.0439(14) Uani 0.5 1 d . U P C -1
H12 H 0.386686 0.311675 0.103355 0.053 Uiso 0.5 1 calc R U P C -1
C13 C 0.4411(2) 0.2909(2) -0.0344(6) 0.0362(16) Uani 0.5 1 d . U P C -1
C14 C 0.4579(3) 0.2707(2) -0.0973(9) 0.051(2) Uani 0.5 1 d . U P C -1
H14A H 0.459969 0.251809 -0.062489 0.077 Uiso 0.5 1 calc R U P C -1
H14B H 0.477455 0.279023 -0.110357 0.077 Uiso 0.5 1 calc R U P C -1
H14C H 0.447588 0.267763 -0.161500 0.077 Uiso 0.5 1 calc R U P C -1
C15 C 0.4791(2) 0.4107(2) 0.2381(8) 0.0377(17) Uani 0.5 1 d . U P A -1
H15 H 0.469486 0.395576 0.274882 0.045 Uiso 0.5 1 calc R U P A -1
C16 C 0.4780(2) 0.4413(2) 0.2618(9) 0.0455(18) Uani 0.5 1 d . U P A -1
H16 H 0.468461 0.450497 0.317262 0.055 Uiso 0.5 1 calc R U P A -1
C17 C 0.5040(2) 0.4358(2) 0.1168(9) 0.0377(16) Uani 0.5 1 d . U P A -1
C18 C 0.5223(2) 0.4384(2) -0.0174(12) 0.045(3) Uani 0.5 1 d . U P A -1
H18A H 0.528462 0.458739 -0.030188 0.068 Uiso 0.5 1 calc R U P A -1
H18B H 0.508094 0.432300 -0.068879 0.068 Uiso 0.5 1 calc R U P A -1
H18C H 0.539563 0.425438 -0.019920 0.068 Uiso 0.5 1 calc R U P A -1
C19 C 0.66320(18) 0.19706(18) 0.500000 0.0583(14) Uani 1 2 d DS TU P . .
C20 C 0.6513(2) 0.2043(2) 0.4031(7) 0.0563(16) Uani 0.519(3) 1 d D U P B 1
H20 H 0.657101 0.194649 0.342652 0.068 Uiso 0.519(3) 1 calc R U P B 1
C21 C 0.63016(17) 0.22708(18) 0.4061(6) 0.0515(14) Uani 0.519(3) 1 d D U P B 1
C22 C 0.6227(4) 0.2400(3) 0.500000 0.0514(17) Uani 0.519(3) 2 d DS TU P B 1
H22 H 0.612240 0.258102 0.500000 0.062 Uiso 0.519(3) 2 calc R U P B 1
C23 C 0.6702(2) 0.1416(2) 0.5570(6) 0.0586(19) Uani 0.5 1 d D U P B -1
H23 H 0.651532 0.136882 0.585208 0.070 Uiso 0.5 1 calc R U P B -1
C24 C 0.6952(2) 0.1231(2) 0.5499(7) 0.056(2) Uani 0.5 1 d D U P B -1
H24 H 0.696310 0.103336 0.572930 0.067 Uiso 0.5 1 calc R U P B -1
C25 C 0.70867(18) 0.16729(17) 0.4800(6) 0.0535(19) Uani 0.5 1 d D U P B -1
C26 C 0.7255(3) 0.1916(2) 0.4292(8) 0.071(3) Uani 0.5 1 d D U P B -1
H26A H 0.746606 0.188955 0.441729 0.107 Uiso 0.5 1 calc R U P B -1
H26B H 0.719146 0.210605 0.456455 0.107 Uiso 0.5 1 calc R U P B -1
H26C H 0.721749 0.191027 0.356397 0.107 Uiso 0.5 1 calc R U P B -1
C27 C 0.5859(3) 0.2439(2) 0.2890(7) 0.0475(14) Uani 0.519(3) 1 d . U P B 1
H27 H 0.569365 0.241079 0.331968 0.057 Uiso 0.519(3) 1 calc R U P B 1
C28 C 0.5846(2) 0.2531(2) 0.1978(7) 0.0407(14) Uani 0.519(3) 1 d . U P B 1
H28 H 0.566914 0.257664 0.162734 0.049 Uiso 0.519(3) 1 calc R U P B 1
C29 C 0.62873(13) 0.24395(13) 0.2271(4) 0.0447(10) Uani 1 1 d . U . . .
C30 C 0.6635(2) 0.2426(2) 0.2192(7) 0.047(2) Uani 0.519(3) 1 d . U P B 1
H30A H 0.669540 0.222836 0.197554 0.071 Uiso 0.519(3) 1 calc R U P B 1
H30B H 0.672201 0.246917 0.285276 0.071 Uiso 0.519(3) 1 calc R U P B 1
H30C H 0.670360 0.257113 0.169788 0.071 Uiso 0.519(3) 1 calc R U P B 1
C31 C 0.3512(2) 0.1830(2) 0.500000 0.0603(15) Uani 1 2 d S TU P D .
C32 C 0.35915(14) 0.19592(14) 0.4067(4) 0.0604(13) Uani 1 1 d . U . . .
H32 H 0.353277 0.187372 0.344423 0.073 Uiso 1 1 calc R U . D .
C33 C 0.37594(15) 0.22166(14) 0.4092(4) 0.0602(12) Uani 1 1 d . U . . .
C34 C 0.3815(2) 0.2372(2) 0.500000 0.0642(16) Uani 1 2 d S TU P C .
H34 H 0.388557 0.256877 0.499996 0.077 Uiso 1 2 calc R U P . .
C35 C 0.34468(19) 0.12869(19) 0.4747(4) 0.073(2) Uani 0.5 1 d D U P D -1
H35 H 0.364632 0.123617 0.462252 0.087 Uiso 0.5 1 calc R U P D -1
C36 C 0.3202(2) 0.1091(2) 0.4711(6) 0.073(2) Uani 0.5 1 d D U P D -1
H36 H 0.320743 0.088881 0.453284 0.087 Uiso 0.5 1 calc R U P D -1
C37 C 0.30319(16) 0.15493(16) 0.500000 0.0673(18) Uani 1 2 d DS TU P D .
C38 C 0.2830(3) 0.1791(2) 0.5440(7) 0.093(4) Uani 0.5 1 d D U P D -1
H38A H 0.262539 0.172227 0.543300 0.140 Uiso 0.5 1 calc R U P D -1
H38B H 0.284678 0.196975 0.502921 0.140 Uiso 0.5 1 calc R U P D -1
H38C H 0.288930 0.183434 0.613513 0.140 Uiso 0.5 1 calc R U P D -1
C39 C 0.4258(2) 0.2337(2) 0.2949(6) 0.0514(15) Uani 0.539(4) 1 d D U P C 1
H39 H 0.442187 0.230431 0.338097 0.062 Uiso 0.539(4) 1 calc R U P C 1
C40 C 0.4266(2) 0.2456(2) 0.1991(6) 0.0455(14) Uani 0.539(4) 1 d D U P C 1
H40 H 0.443636 0.253767 0.168643 0.055 Uiso 0.539(4) 1 calc R U P C 1
C41 C 0.38340(13) 0.23172(12) 0.2264(3) 0.0453(11) Uani 1 1 d D U . . .
C42 C 0.3469(2) 0.2316(3) 0.2190(7) 0.051(2) Uani 0.539(4) 1 d . U P C 1
H42A H 0.340651 0.243296 0.160722 0.077 Uiso 0.539(4) 1 calc R U P C 1
H42B H 0.338611 0.240051 0.280837 0.077 Uiso 0.539(4) 1 calc R U P C 1
H42C H 0.339912 0.211293 0.211180 0.077 Uiso 0.539(4) 1 calc R U P C 1
C20' C 0.65647(18) 0.2142(2) 0.4149(8) 0.0559(15) Uani 0.481(3) 1 d D U P B 2
H20' H 0.660442 0.205392 0.351299 0.067 Uiso 0.481(3) 1 calc R U P B 2
C21' C 0.64471(19) 0.2425(2) 0.4120(6) 0.0502(15) Uani 0.481(3) 1 d D U P B 2
C22' C 0.6379(4) 0.2583(3) 0.500000 0.0519(18) Uani 0.481(3) 2 d DS TU P B 2
H22' H 0.629601 0.277540 0.500002 0.062 Uiso 0.481(3) 2 calc R U P B 2
C27' C 0.6481(3) 0.2846(3) 0.2931(8) 0.0465(14) Uani 0.481(3) 1 d . U P B 2
H27' H 0.657310 0.298156 0.337563 0.056 Uiso 0.481(3) 1 calc R U P B 2
C28' C 0.6406(2) 0.2886(3) 0.1892(7) 0.0415(15) Uani 0.481(3) 1 d . U P B 2
H28' H 0.644601 0.305911 0.151347 0.050 Uiso 0.481(3) 1 calc R U P B 2
C30' C 0.6111(3) 0.2137(3) 0.2229(8) 0.053(2) Uani 0.481(3) 1 d . U P B 2
H30D H 0.594591 0.215555 0.175669 0.080 Uiso 0.481(3) 1 calc R U P B 2
H30E H 0.603587 0.208937 0.290270 0.080 Uiso 0.481(3) 1 calc R U P B 2
H30F H 0.624281 0.197967 0.200007 0.080 Uiso 0.481(3) 1 calc R U P B 2
C39' C 0.3633(3) 0.2723(2) 0.2916(7) 0.0519(15) Uani 0.461(4) 1 d D U P C 2
H39' H 0.352841 0.285490 0.334012 0.062 Uiso 0.461(4) 1 calc R U P C 2
C40' C 0.3715(3) 0.2757(2) 0.1908(7) 0.0469(14) Uani 0.461(4) 1 d D U P C 2
H40' H 0.367382 0.293057 0.153239 0.056 Uiso 0.461(4) 1 calc R U P C 2
C42' C 0.4022(3) 0.2035(3) 0.2201(8) 0.050(2) Uani 0.461(4) 1 d . U P C 2
H42D H 0.389341 0.186474 0.208835 0.075 Uiso 0.461(4) 1 calc R U P C 2
H42E H 0.413025 0.200841 0.283493 0.075 Uiso 0.461(4) 1 calc R U P C 2
H42F H 0.416186 0.205188 0.164076 0.075 Uiso 0.461(4) 1 calc R U P C 2

loop_
_atom_site_aniso_label
_atom_site_aniso_U_11
_atom_site_aniso_U_22
_atom_site_aniso_U_33
_atom_site_aniso_U_23
_atom_site_aniso_U_13
_atom_site_aniso_U_12
Cu1 0.0393(5) 0.0415(5) 0.0054(4) 0.000 0.000 0.0265(4)
Cu2 0.0548(6) 0.0485(6) 0.0086(4) 0.000 0.000 -0.0347(5)
Cu3 0.0605(7) 0.0605(7) 0.0863(13) 0.000 0.000 0.000
Ti1 0.108(2) 0.108(2) 0.070(3) 0.000 0.000 0.000
Ti2 0.0411(10) 0.0442(11) 0.0174(10) 0.0012(6) 0.0017(6) -0.0129(8)
F1 0.075(2) 0.075(2) 0.063(4) 0.000 0.000 0.000
F2 0.139(6) 0.173(7) 0.099(6) 0.000 0.000 0.026(6)
F3 0.046(2) 0.052(2) 0.025(2) -0.0023(18) 0.0059(17) -0.016(2)
F4 0.056(4) 0.063(4) 0.066(3) 0.007(3) 0.009(3) -0.018(3)
F5 0.063(3) 0.070(3) 0.046(3) -0.003(3) -0.004(2) -0.007(3)
F6 0.047(3) 0.045(3) 0.049(3) 0.005(2) 0.003(2) -0.023(2)
F7 0.036(2) 0.045(2) 0.016(3) 0.0020(17) -0.0034(17) 0.009(2)
F8 0.067(4) 0.066(4) 0.063(3) -0.005(3) -0.005(3) -0.014(3)
N1 0.020(2) 0.026(2) 0.036(2) 0.000 0.000 0.010(2)
N2 0.038(2) 0.042(2) 0.018(2) 0.000 0.000 0.011(2)
N3 0.023(2) 0.023(2) 0.039(2) 0.000 0.000 -0.015(2)
N4 0.049(2) 0.047(2) 0.027(2) 0.000 0.000 -0.024(2)
N5 0.032(3) 0.023(3) 0.046(3) -0.004(3) 0.003(3) 0.000(3)
N6 0.044(3) 0.033(3) 0.051(3) -0.007(3) 0.002(3) 0.002(3)
N7 0.070(3) 0.072(3) 0.032(3) 0.001(3) -0.003(3) 0.032(3)
N8 0.057(3) 0.064(3) 0.016(3) 0.000(5) 0.001(5) 0.026(3)
N9 0.060(3) 0.059(3) 0.026(2) -0.001(2) -0.001(2) 0.027(2)
N10 0.049(3) 0.053(3) 0.018(2) -0.003(2) 0.003(2) 0.024(2)
N11 0.055(3) 0.058(3) 0.051(3) 0.000 0.000 -0.043(3)
N12 0.058(3) 0.054(3) 0.053(3) 0.000 0.000 -0.032(3)
N13 0.065(3) 0.063(3) 0.024(2) -0.004(2) -0.002(2) -0.039(3)
N14 0.056(3) 0.058(3) 0.024(2) 0.000(2) -0.004(2) -0.030(2)
N9' 0.061(3) 0.060(3) 0.025(2) -0.001(2) 0.000(2) 0.027(3)
N10' 0.051(3) 0.052(3) 0.014(2) -0.003(2) -0.001(2) 0.021(2)
N13' 0.066(3) 0.059(3) 0.024(3) -0.001(3) 0.001(3) -0.036(3)
N14' 0.056(3) 0.057(3) 0.023(3) -0.005(2) 0.003(3) -0.034(3)
C1 0.028(3) 0.026(3) 0.036(3) 0.001(2) 0.004(2) 0.003(2)
C2 0.023(2) 0.022(2) 0.033(2) 0.000 0.000 0.004(2)
C3 0.028(3) 0.030(3) 0.037(3) 0.000(2) 0.003(2) -0.009(2)
C4 0.024(3) 0.026(3) 0.041(3) -0.002(3) 0.003(3) -0.003(3)
C5 0.026(3) 0.025(3) 0.042(3) -0.002(3) 0.005(2) -0.002(2)
C6 0.025(3) 0.025(3) 0.041(3) -0.006(3) 0.000(3) 0.002(3)
C7 0.031(3) 0.034(3) 0.038(3) 0.003(3) 0.006(3) 0.010(3)
C8 0.038(3) 0.045(3) 0.033(3) 0.005(3) 0.005(3) 0.010(3)
C9 0.033(3) 0.034(3) 0.022(3) -0.002(2) 0.004(2) 0.014(3)
C10 0.044(4) 0.053(5) 0.042(4) 0.003(4) 0.004(4) 0.009(4)
C11 0.037(3) 0.040(3) 0.040(3) -0.004(3) 0.005(3) -0.015(3)
C12 0.048(3) 0.051(3) 0.033(3) -0.001(2) 0.004(2) -0.023(3)
C13 0.042(3) 0.038(3) 0.029(3) 0.007(3) 0.002(3) -0.016(3)
C14 0.044(5) 0.050(5) 0.060(5) -0.008(5) 0.011(5) -0.011(4)
C15 0.038(3) 0.029(3) 0.047(3) -0.005(3) 0.006(3) -0.003(3)
C16 0.047(3) 0.035(3) 0.054(4) -0.005(3) 0.004(3) 0.000(3)
C17 0.036(3) 0.028(3) 0.049(3) -0.006(3) -0.002(3) 0.001(3)
C18 0.050(5) 0.038(4) 0.048(9) -0.004(5) -0.019(5) -0.004(4)
C19 0.070(3) 0.070(3) 0.035(2) 0.000 0.000 0.031(3)
C20 0.069(3) 0.066(3) 0.033(3) -0.002(3) 0.002(3) 0.027(3)
C21 0.062(3) 0.062(3) 0.030(2) -0.003(2) 0.000(2) 0.025(3)
C22 0.065(3) 0.059(3) 0.030(3) 0.000 0.000 0.025(3)
C23 0.066(4) 0.073(4) 0.037(3) 0.002(3) 0.007(3) 0.020(4)
C24 0.067(4) 0.067(4) 0.033(4) 0.004(4) -0.001(4) 0.029(4)
C25 0.066(4) 0.069(4) 0.026(4) 0.002(3) 0.000(3) 0.028(3)
C26 0.070(6) 0.085(6) 0.059(5) -0.004(5) -0.010(5) 0.022(5)
C27 0.057(3) 0.060(3) 0.026(2) -0.001(2) 0.000(2) 0.027(3)
C28 0.051(3) 0.054(3) 0.017(2) 0.002(2) 0.001(2) 0.021(3)
C29 0.059(2) 0.056(2) 0.0199(18) 0.0003(18) -0.0031(18) 0.020(2)
C30 0.058(4) 0.061(4) 0.023(4) 0.006(4) -0.005(4) 0.021(4)
C31 0.069(3) 0.065(3) 0.047(3) 0.000 0.000 -0.043(3)
C32 0.075(3) 0.071(3) 0.035(2) -0.003(2) 0.001(2) -0.045(2)
C33 0.077(3) 0.070(2) 0.034(2) -0.004(2) 0.002(2) -0.050(2)
C34 0.082(3) 0.072(3) 0.039(3) 0.000 0.000 -0.048(3)
C35 0.071(4) 0.075(4) 0.071(4) -0.003(4) 0.004(4) -0.031(4)
C36 0.075(4) 0.070(4) 0.074(5) -0.006(4) 0.009(4) -0.033(4)
C37 0.066(4) 0.061(4) 0.075(4) 0.000 0.000 -0.036(3)
C38 0.094(7) 0.085(7) 0.101(7) -0.018(6) 0.019(6) -0.036(6)
C39 0.066(3) 0.062(3) 0.026(3) -0.001(3) 0.001(3) -0.037(3)
C40 0.058(3) 0.057(3) 0.021(2) 0.002(2) 0.002(2) -0.033(3)
C41 0.063(2) 0.052(2) 0.0212(19) 0.0033(19) 0.0025(19) -0.034(2)
C42 0.055(4) 0.067(4) 0.032(4) 0.008(4) 0.001(4) -0.033(4)
C20' 0.069(3) 0.066(3) 0.033(3) -0.002(3) 0.002(3) 0.025(3)
C21' 0.060(3) 0.060(3) 0.030(3) -0.001(3) 0.003(3) 0.024(3)
C22' 0.063(3) 0.062(3) 0.030(3) 0.000 0.000 0.022(3)
C27' 0.057(3) 0.058(3) 0.025(3) -0.002(2) 0.001(2) 0.022(3)
C28' 0.053(3) 0.054(3) 0.017(3) 0.000(3) -0.002(3) 0.022(3)
C30' 0.062(4) 0.066(5) 0.031(4) -0.002(4) 0.000(4) 0.026(4)
C39' 0.066(3) 0.061(3) 0.028(3) -0.001(3) 0.001(3) -0.032(3)
C40' 0.060(3) 0.056(3) 0.025(2) -0.002(2) 0.001(2) -0.029(2)
C42' 0.065(5) 0.058(5) 0.026(4) 0.004(4) 0.007(4) -0.033(4)

loop_
_atom_type_symbol
_atom_type_description
_atom_type_scat_dispersion_real
_atom_type_scat_dispersion_imag
_atom_type_scat_source
C C 0.0033 0.0016 'International Tables Vol C Tables 4.2.6.8 and 6.1.1.4'
H H 0.0000 0.0000 'International Tables Vol C Tables 4.2.6.8 and 6.1.1.4'
N N 0.0061 0.0033 'International Tables Vol C Tables 4.2.6.8 and 6.1.1.4'
F F 0.0171 0.0103 'International Tables Vol C Tables 4.2.6.8 and 6.1.1.4'
Ti Ti 0.2776 0.4457 'International Tables Vol C Tables 4.2.6.8 and 6.1.1.4'
Cu Cu 0.3201 1.2651 'International Tables Vol C Tables 4.2.6.8 and 6.1.1.4'

loop_
_geom_angle_atom_site_label_1
_geom_angle_atom_site_label_2
_geom_angle_atom_site_label_3
_geom_angle
_geom_angle_site_symmetry_1
_geom_angle_site_symmetry_3
_geom_angle_publ_flag
N2 Cu1 N10' 89.3(3) . 12 ?
N2 Cu1 N10' 89.3(3) . . ?
N10' Cu1 N10' 162.7(6) 12 . ?
N2 Cu1 N10 89.1(3) . . ?
N2 Cu1 N10 89.1(3) . 12 ?
N10' Cu1 N10 18.2(4) 12 12 ?
N10' Cu1 N10 178.1(3) . 12 ?
N10 Cu1 N10 160.6(6) . 12 ?
N2 Cu1 F7 92.7(2) . 12 ?
N10' Cu1 F7 72.2(3) 12 12 ?
N10' Cu1 F7 90.7(3) . 12 ?
N10 Cu1 F7 108.9(3) . 12 ?
N10 Cu1 F7 90.4(3) 12 12 ?
N2 Cu1 F7 92.7(2) . . ?
N10' Cu1 F7 90.7(3) 12 . ?
N10' Cu1 F7 72.2(3) . . ?
N10 Cu1 F7 90.5(3) . . ?
N10 Cu1 F7 108.9(3) 12 . ?
F7 Cu1 F7 18.47(19) 12 . ?
N12 Cu2 N14 89.7(3) 5 12 ?
N12 Cu2 N14 89.7(3) 5 . ?
N14 Cu2 N14 158.9(5) 12 . ?
N14' Cu2 N4 88.3(3) . . ?
N14' Cu2 N4 88.3(3) 12 . ?
N12 Cu2 N4 169.4(3) 5 . ?
N14 Cu2 N4 88.4(2) 12 . ?
N14 Cu2 N4 88.4(2) . . ?
N14' Cu2 F3 73.3(3) . . ?
N14' Cu2 F3 91.7(3) 12 . ?
N12 Cu2 F3 99.7(2) 5 . ?
N14 Cu2 F3 109.7(3) 12 . ?
N14 Cu2 F3 91.2(3) . . ?
N4 Cu2 F3 90.7(2) . . ?
N12 Cu2 F3 99.7(2) 5 12 ?
N14 Cu2 F3 91.2(3) 12 12 ?
N14 Cu2 F3 109.7(3) . 12 ?
N4 Cu2 F3 90.7(2) . 12 ?
F3 Cu2 F3 18.5(2) . 12 ?
N6 Cu3 F1 91.0(3) . . ?
F2 Ti1 F2 180.0(6) 10_566 2_655 ?
F2 Ti1 F2 90.000(2) 10_566 9_666 ?
F2 Ti1 F2 90.0 2_655 9_666 ?
F2 Ti1 F2 90.0 10_566 . ?
F2 Ti1 F2 89.996(2) 2_655 . ?
F2 Ti1 F2 180.0 9_666 . ?
F2 Ti1 F1 90.000(1) 10_566 9_666 ?
F2 Ti1 F1 90.000(1) 2_655 9_666 ?
F2 Ti1 F1 90.000(1) 9_666 9_666 ?
F2 Ti1 F1 90.000(1) . 9_666 ?
F2 Ti1 F1 90.000(1) 10_566 . ?
F2 Ti1 F1 90.000(1) 2_655 . ?
F2 Ti1 F1 90.000(1) 9_666 . ?
F2 Ti1 F1 90.000(1) . . ?
F1 Ti1 F1 180.0 9_666 . ?
Ti2 Ti2 F8 130.7(5) 12 12 ?
Ti2 Ti2 F6 95.4(2) 12 12 ?
F8 Ti2 F6 133.8(5) 12 12 ?
Ti2 Ti2 F4 120.6(3) 12 . ?
F8 Ti2 F4 10.1(7) 12 . ?
F6 Ti2 F4 143.9(4) 12 . ?
Ti2 Ti2 F6 57.90(19) 12 . ?
F8 Ti2 F6 171.2(5) 12 . ?
F6 Ti2 F6 37.5(4) 12 . ?
F4 Ti2 F6 178.0(4) . . ?
Ti2 Ti2 F7 88.69(12) 12 7_565 ?
F8 Ti2 F7 93.1(5) 12 7_565 ?
F6 Ti2 F7 89.5(3) 12 7_565 ?
F4 Ti2 F7 92.5(4) . 7_565 ?
F6 Ti2 F7 88.8(2) . 7_565 ?
Ti2 Ti2 F5 147.1(2) 12 . ?
F8 Ti2 F5 82.2(5) 12 . ?
F6 Ti2 F5 51.7(3) 12 . ?
F4 Ti2 F5 92.3(4) . . ?
F6 Ti2 F5 89.3(3) . . ?
F7 Ti2 F5 89.4(3) 7_565 . ?
Ti2 Ti2 F3 89.11(14) 12 . ?
F8 Ti2 F3 89.4(5) 12 . ?
F6 Ti2 F3 89.3(3) 12 . ?
F4 Ti2 F3 89.8(4) . . ?
F6 Ti2 F3 88.9(3) . . ?
F7 Ti2 F3 177.4(2) 7_565 . ?
F5 Ti2 F3 91.6(3) . . ?
Ti2 Ti2 F8 30.1(3) 12 . ?
F8 Ti2 F8 100.6(7) 12 . ?
F6 Ti2 F8 125.5(3) 12 . ?
F4 Ti2 F8 90.5(3) . . ?
F6 Ti2 F8 88.0(3) . . ?
F7 Ti2 F8 90.4(3) 7_565 . ?
F5 Ti2 F8 177.2(4) . . ?
F3 Ti2 F8 88.4(3) . . ?
Ti2 Ti2 F7 67.27(12) 12 10_565 ?
F8 Ti2 F7 106.8(5) 12 10_565 ?
F6 Ti2 F7 91.5(3) 12 10_565 ?
F4 Ti2 F7 103.1(4) . 10_565 ?
F6 Ti2 F7 77.7(2) . 10_565 ?
F7 Ti2 F7 21.4(2) 7_565 10_565 ?
F5 Ti2 F7 107.3(3) . 10_565 ?
F3 Ti2 F7 156.34(19) . 10_565 ?
F8 Ti2 F7 71.9(3) . 10_565 ?
Ti2 Ti2 F3 66.97(13) 12 12 ?
F8 Ti2 F3 103.6(5) 12 12 ?
F6 Ti2 F3 91.4(3) 12 12 ?
F4 Ti2 F3 100.9(4) . 12 ?
F6 Ti2 F3 77.4(2) . 12 ?
F7 Ti2 F3 155.63(18) 7_565 12 ?
F5 Ti2 F3 110.1(3) . 12 ?
F3 Ti2 F3 22.1(2) . 12 ?
F8 Ti2 F3 69.4(3) . 12 ?
F7 Ti2 F3 134.22(19) 10_565 12 ?
Ti2 Ti2 F4 41.5(2) 12 12 ?
F8 Ti2 F4 89.2(4) 12 12 ?
F6 Ti2 F4 136.9(3) 12 12 ?
F4 Ti2 F4 79.1(6) . 12 ?
F6 Ti2 F4 99.4(3) . 12 ?
F7 Ti2 F4 90.4(3) 7_565 12 ?
F5 Ti2 F4 171.4(3) . 12 ?
F3 Ti2 F4 88.8(3) . 12 ?
F8 Ti2 F4 11.4(4) . 12 ?
F7 Ti2 F4 74.5(3) 10_565 12 ?
F3 Ti2 F4 72.5(3) 12 12 ?
Ti1 F1 Cu3 180.0 . . ?
F3 F3 Ti2 90.88(13) 12 . ?
F3 F3 Ti2 66.96(13) 12 12 ?
Ti2 F3 Ti2 23.93(11) . 12 ?
F3 F3 Cu2 80.78(10) 12 . ?
Ti2 F3 Cu2 163.5(3) . . ?
Ti2 F3 Cu2 144.8(2) 12 . ?
F8 F4 Ti2 22.1(15) 12 . ?
F8 F4 Ti2 40.0(16) 12 12 ?
Ti2 F4 Ti2 17.90(13) . 12 ?
F6 F5 Ti2 53.5(3) 12 . ?
F6 F6 F5 159.2(3) 12 12 ?
F6 F6 Ti2 84.5(2) 12 12 ?
F5 F6 Ti2 74.7(4) 12 12 ?
F6 F6 Ti2 57.90(18) 12 . ?
F5 F6 Ti2 101.4(4) 12 . ?
Ti2 F6 Ti2 26.65(13) 12 . ?
F7 F7 Ti2 91.32(12) 12 2_655 ?
F7 F7 Ti2 67.29(12) 12 15_655 ?
Ti2 F7 Ti2 24.03(10) 2_655 15_655 ?
F7 F7 Cu1 80.75(10) 12 . ?
Ti2 F7 Cu1 167.4(3) 2_655 . ?
Ti2 F7 Cu1 146.6(2) 15_655 . ?
F4 F8 Ti2 148(2) 12 12 ?
F4 F8 Ti2 129(2) 12 . ?
Ti2 F8 Ti2 19.2(2) 12 . ?
C7 N1 C9 106.3(7) . . ?
C7 N1 C1 130.1(7) . . ?
C9 N1 C1 121.7(6) . . ?
C9 N2 C8 102.1(7) . . ?
C9 N2 Cu1 132.5(5) . . ?
C8 N2 Cu1 125.1(5) . . ?
C11 N3 C13 110.7(6) . . ?
C11 N3 C3 105.9(6) . . ?
C13 N3 C3 136.4(7) . . ?
C13 N4 C12 108.9(7) . . ?
C13 N4 Cu2 130.7(6) . . ?
C12 N4 Cu2 119.2(5) . . ?
C15 N5 C5 126.2(8) . . ?
C15 N5 C17 107.0(8) . . ?
C5 N5 C17 125.3(8) . . ?
C17 N6 C16 111.2(9) . . ?
C17 N6 Cu3 130.3(8) . . ?
C16 N6 Cu3 118.5(7) . . ?
C23 N7 C25 110.4(6) . . ?
C23 N7 C19 132.2(7) . . ?
C25 N7 C19 117.4(7) . . ?
C25 N8 C24 108.5(6) . . ?
C29 N9 C27 99.3(7) . . ?
C29 N9 C21 125.7(7) . . ?
C27 N9 C21 134.6(8) . . ?
C29 N10 C28 97.0(8) . . ?
C29 N10 Cu1 136.2(7) . . ?
C28 N10 Cu1 121.1(7) . . ?
C37 N11 C31 127.8(7) . . ?
C37 N11 C35 106.0(5) . . ?
C31 N11 C35 124.6(7) . . ?
C37 N12 C36 105.6(6) . . ?
C37 N12 Cu2 128.4(5) . 5 ?
C36 N12 Cu2 124.0(5) . 5 ?
C41 N13 C39 101.4(6) . . ?
C41 N13 C33 118.8(6) . . ?
C39 N13 C33 139.2(6) . . ?
C41 N14 C40 98.1(7) . . ?
C41 N14 Cu2 133.3(6) . . ?
C40 N14 Cu2 125.5(6) . . ?
C29 N9' C27' 107.9(7) . . ?
C29 N9' C21' 131.0(8) . . ?
C27' N9' C21' 120.1(8) . . ?
C29 N10' C28' 104.6(9) . . ?
C29 N10' Cu1 132.2(8) . . ?
C28' N10' Cu1 119.3(8) . . ?
C41 N13' C39' 106.8(8) . . ?
C41 N13' C33 114.4(7) . . ?
C39' N13' C33 138.3(7) . . ?
C41 N14' C40' 100.3(8) . . ?
C41 N14' Cu2 133.5(7) . . ?
C40' N14' Cu2 120.3(7) . . ?
C6 C1 C2 121.9(8) . . ?
C6 C1 N1 119.2(8) . . ?
C2 C1 N1 118.1(7) . . ?
C3 C2 C1 115.4(6) . . ?
C3 C2 H2 122.3 . . ?
C1 C2 H2 122.3 . . ?
C3 C2 H2 99.4(4) . 12 ?
C1 C2 H2 100.7(4) . 12 ?
H2 C2 H2 70.9 . 12 ?
C2 C3 C4 124.2(8) . . ?
C2 C3 N3 117.0(7) . . ?
C4 C3 N3 117.3(8) . . ?
C5 C4 C3 115.7(9) . . ?
C5 C4 H4 122.2 . . ?
C3 C4 H4 122.2 . . ?
C4 C5 C6 122.3(9) . . ?
C4 C5 N5 114.5(8) . . ?
C6 C5 N5 123.0(8) . . ?
C1 C6 C5 119.2(9) . . ?
C1 C6 H6 120.4 . . ?
C5 C6 H6 120.4 . . ?
C8 C7 N1 111.8(9) . . ?
C8 C7 H7 124.1 . . ?
N1 C7 H7 124.1 . . ?
C7 C8 N2 107.7(9) . . ?
C7 C8 H8 126.1 . . ?
N2 C8 H8 126.1 . . ?
N2 C9 N1 110.9(7) . . ?
N2 C9 C10 121.4(8) . . ?
N1 C9 C10 127.1(8) . . ?
C9 C10 H10A 109.5 . . ?
C9 C10 H10B 109.5 . . ?
H10A C10 H10B 109.5 . . ?
C9 C10 H10C 109.5 . . ?
H10A C10 H10C 109.5 . . ?
H10B C10 H10C 109.5 . . ?
C12 C11 N3 105.2(9) . . ?
C12 C11 H11 127.4 . . ?
N3 C11 H11 127.4 . . ?
C11 C12 N4 107.6(9) . . ?
C11 C12 H12 126.2 . . ?
N4 C12 H12 126.2 . . ?
N4 C13 N3 107.3(8) . . ?
N4 C13 C14 123.8(9) . . ?
N3 C13 C14 128.9(8) . . ?
C13 C14 H14A 109.5 . . ?
C13 C14 H14B 109.5 . . ?
H14A C14 H14B 109.5 . . ?
C13 C14 H14C 109.5 . . ?
H14A C14 H14C 109.5 . . ?
H14B C14 H14C 109.5 . . ?
N5 C15 C16 109.8(9) . . ?
N5 C15 H15 125.1 . . ?
C16 C15 H15 125.1 . . ?
C15 C16 N6 103.9(9) . . ?
C15 C16 H16 128.0 . . ?
N6 C16 H16 128.0 . . ?
N6 C17 N5 107.7(9) . . ?
N6 C17 C18 133.9(9) . . ?
N5 C17 C18 118.2(7) . . ?
C17 C18 H18A 109.5 . . ?
C17 C18 H18B 109.5 . . ?
H18A C18 H18B 109.5 . . ?
C17 C18 H18C 109.5 . . ?
H18A C18 H18C 109.5 . . ?
H18B C18 H18C 109.5 . . ?
C20' C19 C20' 106.9(10) 12_556 . ?
C20 C19 C20 127.6(9) 12_556 . ?
C20 C19 N7 105.9(6) 12_556 . ?
C20 C19 N7 119.1(6) . . ?
C21 C20 C19 113.6(8) . . ?
C21 C20 H20 123.2 . . ?
C19 C20 H20 123.2 . . ?
C20 C21 C22 119.4(8) . . ?
C20 C21 N9 123.1(7) . . ?
C22 C21 N9 117.5(7) . . ?
C21 C22 C21 122.8(11) 12_556 . ?
C21 C22 H22 118.6 12_556 . ?
C21 C22 H22 118.6 . . ?
N7 C23 C24 105.4(7) . . ?
N7 C23 H23 127.3 . . ?
C24 C23 H23 127.3 . . ?
C23 C24 N8 109.1(7) . . ?
C23 C24 H24 125.5 . . ?
N8 C24 H24 125.5 . . ?
N8 C25 N7 106.6(6) . . ?
N8 C25 C26 127.4(8) . . ?
N7 C25 C26 125.9(7) . . ?
C25 C26 H26A 109.5 . . ?
C25 C26 H26B 109.5 . . ?
H26A C26 H26B 109.5 . . ?
C25 C26 H26C 109.5 . . ?
H26A C26 H26C 109.5 . . ?
H26B C26 H26C 109.5 . . ?
C28 C27 N9 110.0(10) . . ?
C28 C27 H27 125.0 . . ?
N9 C27 H27 125.0 . . ?
C27 C28 N10 110.1(10) . . ?
C27 C28 H28 125.0 . . ?
N10 C28 H28 125.0 . . ?
N10 C29 N9 122.6(7) . . ?
N9' C29 N10' 112.5(8) . . ?
N10 C29 C30 116.7(7) . . ?
N9 C29 C30 119.4(6) . . ?
N9' C29 C30' 122.9(7) . . ?
N10' C29 C30' 121.5(7) . . ?
C29 C30 H30A 109.5 . . ?
C29 C30 H30B 109.5 . . ?
H30A C30 H30B 109.5 . . ?
C29 C30 H30C 109.5 . . ?
H30A C30 H30C 109.5 . . ?
H30B C30 H30C 109.5 . . ?
N11 C31 C32 119.1(4) . . ?
N11 C31 C32 119.1(4) . 12_556 ?
C32 C31 C32 121.7(7) . 12_556 ?
C33 C32 C31 117.7(5) . . ?
C33 C32 H32 121.1 . . ?
C31 C32 H32 121.1 . . ?
C32 C33 C34 122.4(6) . . ?
C32 C33 N13 116.2(6) . . ?
C34 C33 N13 118.9(6) . . ?
C32 C33 N13' 118.7(6) . . ?
C34 C33 N13' 111.1(6) . . ?
C33 C34 C33 116.1(8) 12_556 . ?
C33 C34 H34 122.0 12_556 . ?
C33 C34 H34 122.0 . . ?
N11 C35 C36 108.0(7) . . ?
N11 C35 H35 126.0 . . ?
C36 C35 H35 126.0 . . ?
C35 C36 N12 107.1(7) . . ?
C35 C36 H36 126.4 . . ?
N12 C36 H36 126.4 . . ?
N12 C37 N11 111.0(6) . . ?
N12 C37 C38 120.5(7) . . ?
N11 C37 C38 122.8(6) . . ?
C37 C38 H38A 109.5 . . ?
C37 C38 H38B 109.5 . . ?
H38A C38 H38B 109.5 . . ?
C37 C38 H38C 109.5 . . ?
H38A C38 H38C 109.5 . . ?
H38B C38 H38C 109.5 . . ?
C40 C39 N13 106.8(8) . . ?
C40 C39 H39 126.6 . . ?
N13 C39 H39 126.6 . . ?
C39 C40 N14 111.3(8) . . ?
C39 C40 H40 124.3 . . ?
N14 C40 H40 124.3 . . ?
N14 C41 N13 121.3(6) . . ?
N13' C41 N14' 114.3(7) . . ?
N13' C41 C42' 123.1(7) . . ?
N14' C41 C42' 116.9(7) . . ?
N14 C41 C42 117.5(6) . . ?
N13 C41 C42 118.5(6) . . ?
C41 C42 H42A 109.5 . . ?
C41 C42 H42B 109.5 . . ?
H42A C42 H42B 109.5 . . ?
C41 C42 H42C 109.5 . . ?
H42A C42 H42C 109.5 . . ?
H42B C42 H42C 109.5 . . ?
C21' C20' C19 128.1(9) . . ?
C21' C20' H20' 115.9 . . ?
C19 C20' H20' 115.9 . . ?
C20' C21' C22' 122.4(9) . . ?
C20' C21' N9' 118.8(8) . . ?
C22' C21' N9' 118.7(7) . . ?
C21' C22' C21' 112.0(11) . 12_556 ?
C21' C22' H22' 124.0 . . ?
C21' C22' H22' 124.0 12_556 . ?
N9' C27' C28' 103.6(10) . . ?
N9' C27' H27' 128.2 . . ?
C28' C27' H27' 128.2 . . ?
N10' C28' C27' 110.6(11) . . ?
N10' C28' H28' 124.7 . . ?
C27' C28' H28' 124.7 . . ?
C29 C30' H30D 109.5 . . ?
C29 C30' H30E 109.5 . . ?
H30D C30' H30E 109.5 . . ?
C29 C30' H30F 109.5 . . ?
H30D C30' H30F 109.5 . . ?
H30E C30' H30F 109.5 . . ?
C40' C39' N13' 102.1(10) . . ?
C40' C39' H39' 128.9 . . ?
N13' C39' H39' 128.9 . . ?
C39' C40' N14' 114.3(10) . . ?
C39' C40' H40' 122.9 . . ?
N14' C40' H40' 122.9 . . ?
C41 C42' H42D 109.5 . . ?
C41 C42' H42E 109.5 . . ?
H42D C42' H42E 109.5 . . ?
C41 C42' H42F 109.5 . . ?
H42D C42' H42F 109.5 . . ?
H42E C42' H42F 109.5 . . ?

loop_
_geom_bond_atom_site_label_1
_geom_bond_atom_site_label_2
_geom_bond_distance
_geom_bond_site_symmetry_2
_geom_bond_publ_flag
Cu1 N2 1.978(6) . ?
Cu1 N10' 1.989(10) 12 ?
Cu1 N10' 1.990(10) . ?
Cu1 N10 2.028(10) . ?
Cu1 N10 2.028(10) 12 ?
Cu1 F7 2.301(5) 12 ?
Cu1 F7 2.301(5) . ?
Cu2 N14' 1.958(9) . ?
Cu2 N14' 1.958(9) 12 ?
Cu2 N12 1.992(6) 5 ?
Cu2 N14 1.994(8) 12 ?
Cu2 N14 1.994(8) . ?
Cu2 N4 1.998(6) . ?
Cu2 F3 2.383(6) . ?
Cu2 F3 2.384(6) 12 ?
Cu3 N6 2.010(9) . ?
Cu3 F1 2.161(8) . ?
Ti1 F2 1.820(9) 10_566 ?
Ti1 F2 1.820(9) 2_655 ?
Ti1 F2 1.820(9) 9_666 ?
Ti1 F2 1.820(9) . ?
Ti1 F1 1.939(8) 9_666 ?
Ti1 F1 1.939(8) . ?
Ti2 Ti2 0.823(3) 12 ?
Ti2 F8 1.252(9) 12 ?
Ti2 F6 1.555(6) 12 ?
Ti2 F4 1.774(8) . ?
Ti2 F6 1.828(6) . ?
Ti2 F7 1.865(5) 7_565 ?
Ti2 F5 1.865(7) . ?
Ti2 F3 1.868(6) . ?
Ti2 F8 1.895(10) . ?
Ti2 F7 2.022(5) 10_565 ?
Ti2 F3 2.030(6) 12 ?
Ti2 F4 2.305(9) 12 ?
F3 F3 0.765(8) 12 ?
F4 F8 0.584(10) 12 ?
F5 F6 1.518(8) 12 ?
F6 F6 1.119(11) 12 ?
F7 F7 0.739(8) 12 ?
N1 C7 1.292(10) . ?
N1 C9 1.369(10) . ?
N1 C1 1.434(10) . ?
N2 C9 1.327(10) . ?
N2 C8 1.460(11) . ?
N3 C11 1.409(11) . ?
N3 C13 1.409(10) . ?
N3 C3 1.474(9) . ?
N4 C13 1.296(10) . ?
N4 C12 1.484(12) . ?
N5 C15 1.322(12) . ?
N5 C5 1.437(12) . ?
N5 C17 1.445(13) . ?
N6 C17 1.269(13) . ?
N6 C16 1.424(13) . ?
N7 C23 1.389(8) . ?
N7 C25 1.399(8) . ?
N7 C19 1.447(9) . ?
N8 C25 1.367(7) . ?
N8 C24 1.400(8) . ?
N9 C29 1.320(9) . ?
N9 C27 1.395(13) . ?
N9 C21 1.422(8) . ?
N10 C29 1.236(11) . ?
N10 C28 1.484(14) . ?
N11 C37 1.374(7) . ?
N11 C31 1.382(9) . ?
N11 C35 1.393(8) . ?
N12 C37 1.350(7) . ?
N12 C36 1.421(8) . ?
N13 C41 1.312(7) . ?
N13 C39 1.387(8) . ?
N13 C33 1.518(9) . ?
N14 C41 1.296(7) . ?
N14 C40 1.414(8) . ?
N9' C29 1.319(10) . ?
N9' C27' 1.376(15) . ?
N9' C21' 1.431(8) . ?
N10' C29 1.325(11) . ?
N10' C28' 1.348(15) . ?
N13' C41 1.321(7) . ?
N13' C39' 1.400(9) . ?
N13' C33 1.573(10) . ?
N14' C41 1.333(8) . ?
N14' C40' 1.377(9) . ?
C1 C6 1.369(12) . ?
C1 C2 1.397(10) . ?
C2 C3 1.347(11) . ?
C2 H2 0.9300 . ?
C2 H2 0.9300 12 ?
C3 C4 1.427(13) . ?
C4 C5 1.351(13) . ?
C4 H4 0.9300 . ?
C5 C6 1.376(13) . ?
C6 H6 0.9300 . ?
C7 C8 1.278(13) . ?
C7 H7 0.9300 . ?
C8 H8 0.9300 . ?
C9 C10 1.470(13) . ?
C10 H10A 0.9600 . ?
C10 H10B 0.9600 . ?
C10 H10C 0.9600 . ?
C11 C12 1.357(13) . ?
C11 H11 0.9300 . ?
C12 H12 0.9300 . ?
C13 C14 1.426(14) . ?
C14 H14A 0.9600 . ?
C14 H14B 0.9600 . ?
C14 H14C 0.9600 . ?
C15 C16 1.397(14) . ?
C15 H15 0.9300 . ?
C16 H16 0.9300 . ?
C17 C18 1.925(19) . ?
C18 H18A 0.9600 . ?
C18 H18B 0.9600 . ?
C18 H18C 0.9600 . ?
C19 C20' 1.375(8) 12_556 ?
C19 C20' 1.375(8) . ?
C19 C20 1.400(8) 12_556 ?
C19 C20 1.400(8) . ?
C20 C21 1.386(8) . ?
C20 H20 0.9300 . ?
C21 C22 1.388(7) . ?
C22 H22 0.9300 . ?
C23 C24 1.392(8) . ?
C23 H23 0.9300 . ?
C24 H24 0.9300 . ?
C25 C26 1.470(8) . ?
C26 H26A 0.9600 . ?
C26 H26B 0.9600 . ?
C26 H26C 0.9600 . ?
C27 C28 1.253(13) . ?
C27 H27 0.9300 . ?
C28 H28 0.9300 . ?
C29 C30 1.553(12) . ?
C29 C30' 1.559(13) . ?
C30 H30A 0.9600 . ?
C30 H30B 0.9600 . ?
C30 H30C 0.9600 . ?
C31 C32 1.386(6) . ?
C31 C32 1.386(6) 12_556 ?
C32 C33 1.368(8) . ?
C32 H32 0.9300 . ?
C33 C34 1.388(7) . ?
C34 H34 0.9300 . ?
C35 C36 1.394(8) . ?
C35 H35 0.9300 . ?
C36 H36 0.9300 . ?
C37 C38 1.513(8) . ?
C38 H38A 0.9600 . ?
C38 H38B 0.9600 . ?
C38 H38C 0.9600 . ?
C39 C40 1.351(8) . ?
C39 H39 0.9300 . ?
C40 H40 0.9300 . ?
C41 C42' 1.512(14) . ?
C41 C42 1.627(11) . ?
C42 H42A 0.9600 . ?
C42 H42B 0.9600 . ?
C42 H42C 0.9600 . ?
C20' C21' 1.363(8) . ?
C20' H20' 0.9300 . ?
C21' C22' 1.377(8) . ?
C22' H22' 0.9300 . ?
C27' C28' 1.400(13) . ?
C27' H27' 0.9300 . ?
C28' H28' 0.9300 . ?
C30' H30D 0.9600 . ?
C30' H30E 0.9600 . ?
C30' H30F 0.9600 . ?
C39' C40' 1.366(9) . ?
C39' H39' 0.9300 . ?
C40' H40' 0.9300 . ?
C42' H42D 0.9600 . ?
C42' H42E 0.9600 . ?
C42' H42F 0.9600 . ?
